data_7234650
loop_
_publ_author_name
'Lin Kong'
'Yun Liu'
'Hui Wang'
'Xiao-he Tian'
'Qi-yu Chen'
'Yu-peng Tian'
'Sheng-li Li'
'Zhao-ming Xue'
'Jia-xiang Yang'

_publ_section_title
;
 Effect of solvent, pH and metal ions on the self-assembly process and
 optical properties of an A-pi-D-pi-A type triphenylamine carboxylic acid
 derivative
;
_journal_name_full 'Journal of Materials Chemistry C'
_journal_page_first 2990
_journal_page_last 3001
_journal_paper_doi 10.1039/C5TC03351A
_journal_volume 4
_journal_year 2016
_chemical_formula_sum 'C24 H19 N O4'
_chemical_formula_weight 385.40
_space_group_IT_number 54
_space_group_name_Hall '-P 2a 2ac'
_space_group_name_H-M_alt 'P c c a'
_symmetry_cell_setting orthorhombic
_symmetry_space_group_name_H-M 'P c c a'
_atom_sites_solution_hydrogens geom
_atom_sites_solution_primary direct
_atom_sites_solution_secondary difmap
_cell_angle_alpha 90.00
_cell_angle_beta 90.00
_cell_angle_gamma 90.00
_cell_formula_units_Z 4
_cell_length_a 15.751(8)
_cell_length_b 14.741(7)
_cell_length_c 8.621(4)
_cell_measurement_reflns_used 2355
_cell_measurement_temperature 296(2)
_cell_measurement_theta_max 22.50
_cell_measurement_theta_min 2.59
_cell_volume 2001.7(17)
_computing_structure_refinement 'SHELXL-97 (Sheldrick, 1997)'
_computing_structure_solution 'SHELXS-97 (Sheldrick, 1990)'
_diffrn_ambient_temperature 296(2)
_diffrn_measured_fraction_theta_full 1.000
_diffrn_measured_fraction_theta_max 1.000
_diffrn_measurement_device_type 'CCD area detector'
_diffrn_measurement_method 'phi and omega scans'
_diffrn_radiation_monochromator graphite
_diffrn_radiation_source 'fine-focus sealed tube'
_diffrn_radiation_type MoK\a
_diffrn_radiation_wavelength 0.71073
_diffrn_reflns_av_R_equivalents 0.0520
_diffrn_reflns_av_sigmaI/netI 0.0308
_diffrn_reflns_limit_h_max 18
_diffrn_reflns_limit_h_min -17
_diffrn_reflns_limit_k_max 17
_diffrn_reflns_limit_k_min -17
_diffrn_reflns_limit_l_max 9
_diffrn_reflns_limit_l_min -10
_diffrn_reflns_number 13244
_diffrn_reflns_theta_full 25.00
_diffrn_reflns_theta_max 25.00
_diffrn_reflns_theta_min 1.38
_exptl_absorpt_coefficient_mu 0.087
_exptl_absorpt_correction_T_max 0.9844
_exptl_absorpt_correction_T_min 0.9827
_exptl_absorpt_correction_type none
_exptl_crystal_density_diffrn 1.279
_exptl_crystal_density_method 'not measured'
_exptl_crystal_F_000 808
_exptl_crystal_size_max 0.20
_exptl_crystal_size_mid 0.19
_exptl_crystal_size_min 0.18
_refine_diff_density_max 0.187
_refine_diff_density_min -0.157
_refine_diff_density_rms 0.039
_refine_ls_extinction_coef 0.0056(13)
_refine_ls_extinction_expression Fc^*^=kFc[1+0.001xFc^2^\l^3^/sin(2\q)]^-1/4^
_refine_ls_extinction_method SHELXL
_refine_ls_goodness_of_fit_ref 1.090
_refine_ls_hydrogen_treatment mixed
_refine_ls_matrix_type full
_refine_ls_number_parameters 135
_refine_ls_number_reflns 1774
_refine_ls_number_restraints 0
_refine_ls_restrained_S_all 1.090
_refine_ls_R_factor_all 0.0585
_refine_ls_R_factor_gt 0.0398
_refine_ls_shift/su_max 0.000
_refine_ls_shift/su_mean 0.000
_refine_ls_structure_factor_coef Fsqd
_refine_ls_weighting_details 'calc w=1/[\s^2^(Fo^2^)+(0.0539P)^2^+0.7284P] where P=(Fo^2^+2Fc^2^)/3'
_refine_ls_weighting_scheme calc
_refine_ls_wR_factor_gt 0.0981
_refine_ls_wR_factor_ref 0.1267
_reflns_number_gt 1336
_reflns_number_total 1774
_reflns_threshold_expression >2sigma(I)
_cod_data_source_file J-Mater-Chem-C-2016-4-2990.cif
_cod_data_source_block 1
_cod_depositor_comments
;
The following automatic conversions were performed:

data item '_symmetry_cell_setting' value 'Orthorhombic' was changed
to 'orthorhombic' in accordance with the built-in table derived from
the CIF Core dictionary named 'cif_core.dic' version 2.4.5 last
updated on 2014-11-21.

Automatic conversion script
Id: cif_fix_values 6909 2019-04-08 15:41:33Z antanas 
;
_cod_original_sg_symbol_H-M 'Pcca '
_cod_database_code 7234650

loop_
_symmetry_equiv_pos_as_xyz
'x, y, z'
'-x+1/2, -y, z'
'-x, y, -z+1/2'
'x+1/2, -y, -z+1/2'
'-x, -y, -z'
'x-1/2, y, -z'
'x, -y, z-1/2'
'-x-1/2, y, z-1/2'

loop_
_atom_site_label
_atom_site_type_symbol
_atom_site_fract_x
_atom_site_fract_y
_atom_site_fract_z
_atom_site_U_iso_or_equiv
_atom_site_adp_type
_atom_site_occupancy
_atom_site_symmetry_multiplicity
_atom_site_calc_flag
_atom_site_refinement_flags
_atom_site_disorder_assembly
_atom_site_disorder_group
N1 N 0.5000 0.88172(14) 0.2500 0.0397(6) Uani 1 2 d S . .
O1 O 0.04071(9) 0.59321(11) 0.0879(2) 0.0604(5) Uani 1 1 d . . .
O2 O 0.10419(10) 0.50079(12) -0.0823(2) 0.0686(6) Uani 1 1 d . . .
H2 H 0.0568 0.4779 -0.0840 0.103 Uiso 1 1 calc R . .
C12 C 0.27571(12) 0.73206(13) 0.1613(2) 0.0404(5) Uani 1 1 d . . .
C3 C 0.44607(12) 1.02623(13) 0.1522(2) 0.0389(5) Uani 1 1 d . . .
H3 H 0.4098 0.9952 0.0856 0.047 Uiso 1 1 calc R . .
C4 C 0.5000 0.97807(16) 0.2500 0.0336(6) Uani 1 2 d S . .
C13 C 0.19764(13) 0.68092(13) 0.1328(3) 0.0439(5) Uani 1 1 d . . .
H13 H 0.1506 0.6971 0.1919 0.053 Uiso 1 1 calc R . .
C7 C 0.42403(11) 0.83279(12) 0.2198(2) 0.0362(5) Uani 1 1 d . . .
C15 C 0.10479(14) 0.56781(13) 0.0143(3) 0.0464(5) Uani 1 1 d . . .
C2 C 0.44633(13) 1.11992(13) 0.1537(3) 0.0439(5) Uani 1 1 d . . .
H2A H 0.4097 1.1514 0.0885 0.053 Uiso 1 1 calc R . .
C8 C 0.34636(12) 0.86030(13) 0.2805(2) 0.0414(5) Uani 1 1 d . . .
H8 H 0.3433 0.9126 0.3404 0.050 Uiso 1 1 calc R . .
C9 C 0.27369(12) 0.81028(13) 0.2522(3) 0.0433(5) Uani 1 1 d . . .
H9 H 0.2224 0.8292 0.2947 0.052 Uiso 1 1 calc R . .
C10 C 0.42669(12) 0.75478(13) 0.1288(3) 0.0439(5) Uani 1 1 d . . .
H10 H 0.4780 0.7356 0.0868 0.053 Uiso 1 1 calc R . .
C11 C 0.35383(13) 0.70568(14) 0.1005(3) 0.0463(6) Uani 1 1 d . . .
H11 H 0.3569 0.6538 0.0395 0.056 Uiso 1 1 calc R . .
C1 C 0.5000 1.1674(2) 0.2500 0.0473(8) Uani 1 2 d S . .
H1 H 0.5000 1.2305 0.2500 0.057 Uiso 1 2 calc SR . .
C14 C 0.18654(14) 0.61396(14) 0.0321(3) 0.0493(6) Uani 1 1 d . . .
H14 H 0.2321 0.5958 -0.0292 0.059 Uiso 1 1 calc R . .

loop_
_atom_site_aniso_label
_atom_site_aniso_U_11
_atom_site_aniso_U_22
_atom_site_aniso_U_33
_atom_site_aniso_U_23
_atom_site_aniso_U_13
_atom_site_aniso_U_12
N1 0.0250(12) 0.0306(11) 0.0636(16) 0.000 -0.0111(11) 0.000
O1 0.0373(9) 0.0550(10) 0.0890(13) -0.0088(9) -0.0018(8) -0.0079(7)
O2 0.0463(9) 0.0565(10) 0.1032(14) -0.0213(10) -0.0063(10) -0.0154(8)
C12 0.0309(11) 0.0382(11) 0.0521(13) 0.0034(9) -0.0077(9) -0.0051(8)
C3 0.0336(10) 0.0394(11) 0.0437(12) -0.0019(9) -0.0072(9) 0.0020(8)
C4 0.0260(13) 0.0320(14) 0.0427(16) 0.000 0.0007(11) 0.000
C13 0.0304(11) 0.0405(11) 0.0607(14) 0.0041(10) -0.0048(9) -0.0038(9)
C7 0.0278(10) 0.0315(9) 0.0493(12) 0.0024(9) -0.0086(8) 0.0000(8)
C15 0.0388(12) 0.0367(11) 0.0637(14) 0.0026(11) -0.0111(11) -0.0062(9)
C2 0.0427(12) 0.0387(11) 0.0503(13) 0.0052(10) -0.0030(10) 0.0090(9)
C8 0.0320(11) 0.0403(11) 0.0520(13) -0.0068(9) -0.0070(9) 0.0004(9)
C9 0.0277(10) 0.0466(11) 0.0555(13) -0.0018(10) -0.0033(9) 0.0007(9)
C10 0.0299(10) 0.0394(11) 0.0623(14) -0.0064(10) -0.0007(9) -0.0002(9)
C11 0.0387(12) 0.0378(11) 0.0624(14) -0.0090(10) -0.0050(10) -0.0039(9)
C1 0.0494(18) 0.0327(15) 0.0596(19) 0.000 0.0007(15) 0.000
C14 0.0361(12) 0.0441(12) 0.0676(15) 0.0003(11) -0.0024(10) -0.0092(9)

loop_
_atom_type_symbol
_atom_type_description
_atom_type_scat_dispersion_real
_atom_type_scat_dispersion_imag
_atom_type_scat_source
C C 0.0033 0.0016 'International Tables Vol C Tables 4.2.6.8 and 6.1.1.4'
H H 0.0000 0.0000 'International Tables Vol C Tables 4.2.6.8 and 6.1.1.4'
N N 0.0061 0.0033 'International Tables Vol C Tables 4.2.6.8 and 6.1.1.4'
O O 0.0106 0.0060 'International Tables Vol C Tables 4.2.6.8 and 6.1.1.4'

loop_
_geom_angle_atom_site_label_1
_geom_angle_atom_site_label_2
_geom_angle_atom_site_label_3
_geom_angle
_geom_angle_site_symmetry_1
_geom_angle_site_symmetry_3
C4 N1 C7 120.50(11) . 3_655
C4 N1 C7 120.50(11) . .
C7 N1 C7 119.0(2) 3_655 .
C15 O2 H2 109.5 . .
C11 C12 C9 117.55(18) . .
C11 C12 C13 122.37(19) . .
C9 C12 C13 120.08(18) . .
C2 C3 C4 120.18(19) . .
C2 C3 H3 119.9 . .
C4 C3 H3 119.9 . .
C3 C4 C3 118.7(2) . 3_655
C3 C4 N1 120.67(12) . .
C3 C4 N1 120.67(12) 3_655 .
C14 C13 C12 127.2(2) . .
C14 C13 H13 116.4 . .
C12 C13 H13 116.4 . .
C8 C7 C10 118.62(17) . .
C8 C7 N1 121.57(17) . .
C10 C7 N1 119.81(17) . .
O1 C15 O2 123.39(19) . .
O1 C15 C14 121.2(2) . .
O2 C15 C14 115.4(2) . .
C1 C2 C3 121.0(2) . .
C1 C2 H2A 119.5 . .
C3 C2 H2A 119.5 . .
C9 C8 C7 120.41(19) . .
C9 C8 H8 119.8 . .
C7 C8 H8 119.8 . .
C8 C9 C12 121.39(19) . .
C8 C9 H9 119.3 . .
C12 C9 H9 119.3 . .
C11 C10 C7 120.54(19) . .
C11 C10 H10 119.7 . .
C7 C10 H10 119.7 . .
C10 C11 C12 121.48(19) . .
C10 C11 H11 119.3 . .
C12 C11 H11 119.3 . .
C2 C1 C2 118.9(3) 3_655 .
C2 C1 H1 120.5 3_655 .
C2 C1 H1 120.5 . .
C13 C14 C15 122.0(2) . .
C13 C14 H14 119.0 . .
C15 C14 H14 119.0 . .

loop_
_geom_bond_atom_site_label_1
_geom_bond_atom_site_label_2
_geom_bond_distance
_geom_bond_site_symmetry_2
N1 C4 1.420(3) .
N1 C7 1.421(2) 3_655
N1 C7 1.421(2) .
O1 C15 1.250(3) .
O2 C15 1.292(3) .
O2 H2 0.8200 .
C12 C11 1.393(3) .
C12 C9 1.394(3) .
C12 C13 1.463(3) .
C3 C2 1.381(3) .
C3 C4 1.392(2) .
C3 H3 0.9300 .
C4 C3 1.392(2) 3_655
C13 C14 1.327(3) .
C13 H13 0.9300 .
C7 C8 1.391(3) .
C7 C10 1.393(3) .
C15 C14 1.464(3) .
C2 C1 1.376(3) .
C2 H2A 0.9300 .
C8 C9 1.383(3) .
C8 H8 0.9300 .
C9 H9 0.9300 .
C10 C11 1.379(3) .
C10 H10 0.9300 .
C11 H11 0.9300 .
C1 C2 1.376(3) 3_655
C1 H1 0.9300 .
C14 H14 0.9300 .

loop_
_geom_torsion_atom_site_label_1
_geom_torsion_atom_site_label_2
_geom_torsion_atom_site_label_3
_geom_torsion_atom_site_label_4
_geom_torsion
_geom_torsion_site_symmetry_1
_geom_torsion_site_symmetry_2
_geom_torsion_site_symmetry_3
_geom_torsion_site_symmetry_4
C2 C3 C4 C3 -0.29(14) . . . 3_655
C2 C3 C4 N1 179.71(14) . . . .
C7 N1 C4 C3 147.49(13) 3_655 . . .
C7 N1 C4 C3 -32.51(13) . . . .
C7 N1 C4 C3 -32.51(13) 3_655 . . 3_655
C7 N1 C4 C3 147.50(13) . . . 3_655
C11 C12 C13 C14 -10.7(3) . . . .
C9 C12 C13 C14 169.3(2) . . . .
C4 N1 C7 C8 -40.6(2) . . . .
C7 N1 C7 C8 139.4(2) 3_655 . . .
C4 N1 C7 C10 140.10(15) . . . .
C7 N1 C7 C10 -39.90(15) 3_655 . . .
C4 C3 C2 C1 0.6(3) . . . .
C10 C7 C8 C9 0.8(3) . . . .
N1 C7 C8 C9 -178.51(18) . . . .
C7 C8 C9 C12 -0.8(3) . . . .
C11 C12 C9 C8 0.3(3) . . . .
C13 C12 C9 C8 -179.64(19) . . . .
C8 C7 C10 C11 -0.4(3) . . . .
N1 C7 C10 C11 178.91(19) . . . .
C7 C10 C11 C12 0.0(3) . . . .
C9 C12 C11 C10 0.0(3) . . . .
C13 C12 C11 C10 -180.0(2) . . . .
C3 C2 C1 C2 -0.30(15) . . . 3_655
C12 C13 C14 C15 179.96(19) . . . .
O1 C15 C14 C13 4.0(3) . . . .
O2 C15 C14 C13 -176.6(2) . . . .
